data_1518555
loop_
_publ_author_name
'Mandai, Toshihiko'
'Yoshida, Kazuki'
'Tsuzuki, Seiji'
'Nozawa, Risa'
'Masu, Hyuma'
'Ueno, Kazuhide'
'Dokko, Kaoru'
'Watanabe, Masayoshi'

_publ_section_title
;
 Effect of ionic size on solvate stability of glyme-based solvate ionic
 liquids.
;
_journal_issue 4
_journal_name_full 'The journal of physical chemistry. B'
_journal_page_first 1523
_journal_page_last 1534
_journal_paper_doi 10.1021/jp508100s
_journal_volume 119
_journal_year 2015
_chemical_formula_moiety 'C12 H26 F6 K O6 P'
_chemical_formula_sum 'C12 H26 F6 K O6 P'
_chemical_formula_weight 450.40
_space_group_IT_number 61
_symmetry_cell_setting orthorhombic
_symmetry_Int_Tables_number 61
_symmetry_space_group_name_Hall '-P 2ac 2ab'
_symmetry_space_group_name_H-M 'P b c a'
_atom_sites_solution_hydrogens geom
_atom_sites_solution_primary direct
_atom_sites_solution_secondary difmap
_cell_angle_alpha 90.0000
_cell_angle_beta 90.0000
_cell_angle_gamma 90.0000
_cell_formula_units_Z 8
_cell_length_a 15.404(3)
_cell_length_b 15.758(3)
_cell_length_c 16.510(3)
_cell_measurement_reflns_used 8249
_cell_measurement_temperature 173
_cell_measurement_theta_max 27.48
_cell_measurement_theta_min 3.08
_cell_volume 4007.6(13)
_computing_cell_refinement CrystalClear
_computing_data_collection 'CrystalClear (Rigaku Inc., 2007)'
_computing_data_reduction CrystalClear
_computing_molecular_graphics 'CrystalStructure 4.0'
_computing_publication_material 'CrystalStructure 4.0 (Rigaku, 2010)'
_computing_structure_refinement 'SHELXL97 (Sheldrick, 2008)'
_computing_structure_solution 'SHELXS97 (Sheldrick, 2008)'
_diffrn_ambient_temperature 173
_diffrn_detector_area_resol_mean 7.314
_diffrn_measured_fraction_theta_full 0.994
_diffrn_measured_fraction_theta_max 0.994
_diffrn_measurement_device_type 'Rigaku Mercury70'
_diffrn_measurement_method \w
_diffrn_radiation_type 'Mo K\a'
_diffrn_radiation_wavelength 0.71075
_diffrn_reflns_av_R_equivalents 0.0363
_diffrn_reflns_limit_h_max 13
_diffrn_reflns_limit_h_min -20
_diffrn_reflns_limit_k_max 17
_diffrn_reflns_limit_k_min -20
_diffrn_reflns_limit_l_max 21
_diffrn_reflns_limit_l_min -21
_diffrn_reflns_number 29013
_diffrn_reflns_theta_full 27.50
_diffrn_reflns_theta_max 27.50
_diffrn_standards_number 0
_exptl_absorpt_coefficient_mu 0.423
_exptl_absorpt_correction_T_max 0.877
_exptl_absorpt_correction_T_min 0.854
_exptl_absorpt_correction_type numerical
_exptl_absorpt_process_details 'NUMABS (Rigaku, 1999)'
_exptl_crystal_colour colorless
_exptl_crystal_density_diffrn 1.493
_exptl_crystal_density_method 'not measured'
_exptl_crystal_description prism
_exptl_crystal_F_000 1872.00
_exptl_crystal_size_max 0.420
_exptl_crystal_size_mid 0.330
_exptl_crystal_size_min 0.310
_refine_diff_density_max 0.510
_refine_diff_density_min -0.470
_refine_ls_extinction_method none
_refine_ls_goodness_of_fit_ref 1.128
_refine_ls_hydrogen_treatment constr
_refine_ls_number_parameters 272
_refine_ls_number_reflns 4580
_refine_ls_number_restraints 0
_refine_ls_R_factor_gt 0.0656
_refine_ls_shift/su_max 0.001
_refine_ls_structure_factor_coef Fsqd
_refine_ls_weighting_details 'w = 1/[\s^2^(Fo^2^)+(0.0818P)^2^+2.6589P] where P=(Fo^2^+2Fc^2^)/3'
_refine_ls_weighting_scheme calc
_refine_ls_wR_factor_ref 0.1761
_reflns_number_gt 4117
_reflns_number_total 4580
_reflns_threshold_expression F^2^>2.0\s(F^2^)
_cod_data_source_file jp508100s_si_002.cif
_cod_data_source_block watalab_235_130529b
_cod_depositor_comments 'Adding full bibliography for 1518551--1518556.cif.'
_cod_original_cell_volume 4007.6(11)
_cod_database_code 1518555

loop_
_symmetry_equiv_pos_site_id
_symmetry_equiv_pos_as_xyz
1 +X,+Y,+Z
2 1/2-X,1/2+Y,+Z
3 +X,1/2-Y,1/2+Z
4 1/2-X,-Y,1/2+Z
5 -X,-Y,-Z
6 1/2+X,1/2-Y,-Z
7 -X,1/2+Y,1/2-Z
8 1/2+X,+Y,1/2-Z

loop_
_atom_site_label
_atom_site_type_symbol
_atom_site_fract_x
_atom_site_fract_y
_atom_site_fract_z
_atom_site_U_iso_or_equiv
_atom_site_adp_type
_atom_site_occupancy
_atom_site_symmetry_multiplicity
_atom_site_calc_flag
_atom_site_refinement_flags
K1 K 0.11431(4) 0.15524(3) 0.75207(3) 0.04418(19) Uani 1.0 8 d .
P1 P -0.13938(5) 0.16167(4) 0.84695(5) 0.0489(3) Uani 1.0 8 d .
F1 F -0.0543(5) 0.1181(10) 0.8195(7) 0.149(6) Uani 0.510(12) 8 d .
F2 F 0.2626(7) 0.1871(12) 0.6355(5) 0.172(7) Uani 0.510(12) 8 d .
F3 F -0.0995(14) 0.2429(6) 0.8735(7) 0.218(9) Uani 0.510(12) 8 d .
F4 F 0.3197(11) 0.0829(9) 0.6878(12) 0.200(8) Uani 0.510(12) 8 d .
F5 F -0.1553(3) 0.1934(3) 0.75870(16) 0.1496(16) Uani 1.0 8 d .
F6 F -0.1227(3) 0.1362(2) 0.93667(17) 0.1293(13) Uani 1.0 8 d .
F11 F -0.0548(6) 0.2060(11) 0.8325(9) 0.178(6) Uani 0.490(12) 8 d .
F12 F -0.0983(16) 0.0801(7) 0.8209(7) 0.228(10) Uani 0.490(12) 8 d .
F13 F -0.1797(8) 0.2457(5) 0.8768(5) 0.106(4) Uani 0.490(12) 8 d .
F14 F -0.2176(10) 0.1121(13) 0.8569(14) 0.246(10) Uani 0.490(12) 8 d .
O1 O 0.11718(12) -0.01664(11) 0.70456(12) 0.0454(5) Uani 1.0 8 d .
O2 O 0.16748(12) 0.02098(11) 0.86245(11) 0.0417(4) Uani 1.0 8 d .
O3 O 0.17051(11) 0.19483(10) 0.91310(10) 0.0381(4) Uani 1.0 8 d .
O4 O 0.15598(11) 0.32346(10) 0.79831(10) 0.0378(4) Uani 1.0 8 d .
O5 O 0.05217(11) 0.29722(10) 0.65870(10) 0.0383(4) Uani 1.0 8 d .
O6 O 0.01136(11) 0.12946(11) 0.60658(11) 0.0449(5) Uani 1.0 8 d .
C1 C 0.1498(3) -0.0372(2) 0.62655(19) 0.0582(8) Uani 1.0 8 d .
C2 C 0.13545(17) -0.08166(16) 0.76211(18) 0.0455(6) Uani 1.0 8 d .
C3 C 0.11318(18) -0.04960(17) 0.84468(18) 0.0472(7) Uani 1.0 8 d .
C4 C 0.1601(2) 0.04843(18) 0.94431(16) 0.0477(7) Uani 1.0 8 d .
C5 C 0.21295(18) 0.12716(17) 0.95404(15) 0.0452(6) Uani 1.0 8 d .
C6 C 0.21739(17) 0.27251(16) 0.91942(16) 0.0447(6) Uani 1.0 8 d .
C7 C 0.16361(18) 0.34128(16) 0.88205(16) 0.0433(6) Uani 1.0 8 d .
C8 C 0.11513(17) 0.39036(16) 0.75473(16) 0.0409(6) Uani 1.0 8 d .
C9 C 0.11235(16) 0.36515(15) 0.66739(16) 0.0397(6) Uani 1.0 8 d .
C10 C 0.04029(19) 0.27380(17) 0.57644(15) 0.0450(6) Uani 1.0 8 d .
C11 C -0.02526(17) 0.20379(16) 0.57265(16) 0.0431(6) Uani 1.0 8 d .
C12 C -0.05038(19) 0.06220(18) 0.6087(2) 0.0543(8) Uani 1.0 8 d .
H1A H 0.1372 0.0094 0.5890 0.0698 Uiso 1.0 8 calc R
H1B H 0.1220 -0.0893 0.6071 0.0698 Uiso 1.0 8 calc R
H1C H 0.2127 -0.0458 0.6297 0.0698 Uiso 1.0 8 calc R
H2A H 0.1977 -0.0971 0.7598 0.0546 Uiso 1.0 8 calc R
H2B H 0.1008 -0.1329 0.7497 0.0546 Uiso 1.0 8 calc R
H3A H 0.0515 -0.0322 0.8465 0.0567 Uiso 1.0 8 calc R
H3B H 0.1222 -0.0950 0.8853 0.0567 Uiso 1.0 8 calc R
H4A H 0.1815 0.0037 0.9813 0.0572 Uiso 1.0 8 calc R
H4B H 0.0986 0.0602 0.9576 0.0572 Uiso 1.0 8 calc R
H5A H 0.2193 0.1410 1.0122 0.0542 Uiso 1.0 8 calc R
H5B H 0.2716 0.1184 0.9310 0.0542 Uiso 1.0 8 calc R
H6A H 0.2737 0.2677 0.8908 0.0536 Uiso 1.0 8 calc R
H6B H 0.2290 0.2858 0.9770 0.0536 Uiso 1.0 8 calc R
H7A H 0.1054 0.3429 0.9075 0.0519 Uiso 1.0 8 calc R
H7B H 0.1918 0.3971 0.8902 0.0519 Uiso 1.0 8 calc R
H8A H 0.1484 0.4437 0.7612 0.0491 Uiso 1.0 8 calc R
H8B H 0.0556 0.3996 0.7754 0.0491 Uiso 1.0 8 calc R
H9A H 0.0940 0.4140 0.6338 0.0476 Uiso 1.0 8 calc R
H9B H 0.1707 0.3469 0.6493 0.0476 Uiso 1.0 8 calc R
H10A H 0.0960 0.2544 0.5531 0.0540 Uiso 1.0 8 calc R
H10B H 0.0197 0.3232 0.5448 0.0540 Uiso 1.0 8 calc R
H11A H -0.0780 0.2201 0.6032 0.0517 Uiso 1.0 8 calc R
H11B H -0.0420 0.1932 0.5157 0.0517 Uiso 1.0 8 calc R
H12A H -0.0972 0.0767 0.6465 0.0651 Uiso 1.0 8 calc R
H12B H -0.0218 0.0099 0.6266 0.0651 Uiso 1.0 8 calc R
H12C H -0.0747 0.0537 0.5544 0.0651 Uiso 1.0 8 calc R

loop_
_atom_site_aniso_label
_atom_site_aniso_U_11
_atom_site_aniso_U_22
_atom_site_aniso_U_33
_atom_site_aniso_U_12
_atom_site_aniso_U_13
_atom_site_aniso_U_23
K1 0.0613(4) 0.0337(3) 0.0375(4) 0.0019(3) -0.0117(3) -0.0003(2)
P1 0.0622(5) 0.0380(4) 0.0464(5) 0.0036(3) 0.0006(4) 0.0005(3)
F1 0.056(4) 0.243(15) 0.147(7) 0.065(6) 0.041(4) 0.051(9)
F2 0.100(6) 0.314(16) 0.102(5) 0.128(9) 0.029(4) 0.087(8)
F3 0.41(3) 0.084(6) 0.161(10) -0.113(11) -0.133(14) -0.001(6)
F4 0.180(13) 0.117(7) 0.302(18) -0.090(8) -0.073(11) 0.102(9)
F5 0.240(5) 0.152(3) 0.0569(16) 0.071(4) -0.018(2) 0.0060(16)
F6 0.191(4) 0.132(3) 0.0655(16) 0.036(3) 0.0007(18) 0.0359(16)
F11 0.076(5) 0.210(14) 0.249(14) -0.007(6) 0.078(7) 0.071(10)
F12 0.49(3) 0.085(6) 0.113(7) 0.168(11) -0.066(13) -0.044(6)
F13 0.155(9) 0.083(5) 0.080(5) 0.066(5) 0.015(5) -0.006(3)
F14 0.123(11) 0.24(2) 0.37(3) -0.143(13) -0.029(12) 0.055(15)
O1 0.0489(11) 0.0402(10) 0.0471(11) 0.0102(8) -0.0045(8) -0.0071(8)
O2 0.0439(10) 0.0440(10) 0.0373(9) -0.0019(8) 0.0025(8) 0.0016(7)
O3 0.0363(9) 0.0431(9) 0.0349(9) -0.0003(7) -0.0047(7) 0.0012(7)
O4 0.0409(9) 0.0355(8) 0.0370(9) 0.0014(7) 0.0011(7) -0.0021(7)
O5 0.0376(9) 0.0423(9) 0.0350(9) -0.0047(7) 0.0028(7) 0.0026(7)
O6 0.0366(10) 0.0429(10) 0.0551(11) -0.0025(8) -0.0080(8) 0.0093(8)
C1 0.0663(19) 0.0558(17) 0.0525(17) 0.0126(14) -0.0033(15) -0.0155(14)
C2 0.0425(14) 0.0331(12) 0.0609(17) 0.0051(10) -0.0063(12) -0.0026(11)
C3 0.0425(14) 0.0397(13) 0.0595(17) -0.0002(11) 0.0010(12) 0.0078(12)
C4 0.0593(17) 0.0491(14) 0.0347(13) 0.0100(12) 0.0065(12) 0.0074(11)
C5 0.0480(15) 0.0545(15) 0.0330(12) 0.0115(12) -0.0054(11) -0.0007(11)
C6 0.0425(14) 0.0514(15) 0.0401(13) -0.0095(11) -0.0058(11) -0.0039(11)
C7 0.0476(15) 0.0428(13) 0.0394(13) -0.0058(11) 0.0027(11) -0.0081(10)
C8 0.0397(13) 0.0357(12) 0.0472(15) 0.0051(10) 0.0017(11) -0.0033(10)
C9 0.0409(13) 0.0354(12) 0.0427(14) -0.0026(10) 0.0027(10) 0.0046(10)
C10 0.0551(16) 0.0464(14) 0.0336(12) -0.0051(12) -0.0009(11) 0.0059(10)
C11 0.0431(14) 0.0465(14) 0.0396(13) -0.0007(11) -0.0086(11) 0.0068(10)
C12 0.0457(16) 0.0499(15) 0.0673(19) -0.0107(12) -0.0137(14) 0.0142(13)

loop_
_atom_type_symbol
_atom_type_description
_atom_type_scat_dispersion_real
_atom_type_scat_dispersion_imag
_atom_type_scat_source
C C 0.0033 0.0016
;
International Tables for Crystallography
(1992, Vol. C, Tables 4.2.6.8 and 6.1.1.4)
;
H H 0.0000 0.0000
;
International Tables for Crystallography
(1992, Vol. C, Table 6.1.1.4)
;
F F 0.0171 0.0103
;
International Tables for Crystallography
(1992, Vol. C, Tables 4.2.6.8 and 6.1.1.4)
;
K K 0.2009 0.2494
;
International Tables for Crystallography
(1992, Vol. C, Tables 4.2.6.8 and 6.1.1.4)
;
O O 0.0106 0.0060
;
International Tables for Crystallography
(1992, Vol. C, Tables 4.2.6.8 and 6.1.1.4)
;
P P 0.1023 0.0942
;
International Tables for Crystallography
(1992, Vol. C, Tables 4.2.6.8 and 6.1.1.4)
;

loop_
_geom_angle_atom_site_label_1
_geom_angle_atom_site_label_2
_geom_angle_atom_site_label_3
_geom_angle
_geom_angle_publ_flag
_geom_angle_site_symmetry_1
_geom_angle_site_symmetry_3
F1 K1 F2 163.3(3) yes . .
F1 K1 O1 85.8(3) yes . .
F1 K1 O2 82.2(3) yes . .
F1 K1 O3 87.6(2) yes . .
F1 K1 O4 106.9(3) yes . .
F1 K1 O5 93.7(3) yes . .
F1 K1 O6 78.4(2) yes . .
F2 K1 O1 88.3(4) yes . .
F2 K1 O2 107.8(3) yes . .
F2 K1 O3 109.0(2) yes . .
F2 K1 O4 81.1(4) yes . .
F2 K1 O5 77.4(3) yes . .
F2 K1 O6 84.82(18) yes . .
F11 K1 O1 112.9(3) yes . .
F11 K1 O2 99.2(3) yes . .
F11 K1 O3 78.2(3) yes . .
F11 K1 O4 80.2(3) yes . .
F11 K1 O5 75.2(3) yes . .
F11 K1 O6 86.0(3) yes . .
O1 K1 O2 58.10(6) yes . .
O1 K1 O3 117.55(6) yes . .
O1 K1 O4 166.00(6) yes . .
O1 K1 O5 127.03(6) yes . .
O1 K1 O6 69.18(6) yes . .
O2 K1 O3 59.47(5) yes . .
O2 K1 O4 116.61(6) yes . .
O2 K1 O5 173.38(6) yes . .
O2 K1 O6 124.71(6) yes . .
O3 K1 O4 58.50(5) yes . .
O3 K1 O5 115.34(5) yes . .
O3 K1 O6 164.19(6) yes . .
O4 K1 O5 59.51(5) yes . .
O4 K1 O6 118.50(5) yes . .
O5 K1 O6 59.01(5) yes . .
F1 P1 F2 166.0(8) yes . 8_456
F1 P1 F3 96.8(10) yes . .
F1 P1 F4 82.9(8) yes . 8_456
F1 P1 F5 90.1(5) yes . .
F1 P1 F6 91.4(5) yes . .
F2 P1 F3 97.0(10) yes 8_456 .
F2 P1 F4 83.1(9) yes 8_456 8_456
F2 P1 F5 86.6(4) yes 8_456 .
F2 P1 F6 92.8(4) yes 8_456 .
F3 P1 F4 174.6(9) yes . 8_456
F3 P1 F5 93.7(5) yes . .
F3 P1 F6 82.7(5) yes . .
F4 P1 F5 81.0(8) yes 8_456 .
F4 P1 F6 102.7(8) yes 8_456 .
F5 P1 F6 176.2(2) yes . .
F5 P1 F11 80.7(6) yes . .
F5 P1 F12 94.2(5) yes . .
F5 P1 F13 87.7(4) yes . .
F5 P1 F14 98.6(9) yes . .
F6 P1 F11 97.3(6) yes . .
F6 P1 F12 89.0(5) yes . .
F6 P1 F13 89.1(4) yes . .
F6 P1 F14 83.7(9) yes . .
F11 P1 F12 89.2(10) yes . .
F11 P1 F13 90.1(7) yes . .
F11 P1 F14 174.6(10) yes . .
F12 P1 F13 177.8(7) yes . .
F12 P1 F14 85.5(11) yes . .
F13 P1 F14 95.3(9) yes . .
K1 F1 P1 141.7(9) yes . .
K1 F2 P1 124.0(6) yes . 8_556
K1 F11 P1 134.0(9) yes . .
K1 O1 C1 118.47(17) yes . .
K1 O1 C2 120.53(16) yes . .
C1 O1 C2 111.8(2) yes . .
K1 O2 C3 105.89(15) yes . .
K1 O2 C4 110.56(15) yes . .
C3 O2 C4 112.7(2) yes . .
K1 O3 C5 114.63(14) yes . .
K1 O3 C6 114.09(14) yes . .
C5 O3 C6 112.11(19) yes . .
K1 O4 C7 117.89(14) yes . .
K1 O4 C8 117.18(14) yes . .
C7 O4 C8 112.55(19) yes . .
K1 O5 C9 108.29(14) yes . .
K1 O5 C10 110.67(14) yes . .
C9 O5 C10 112.09(19) yes . .
K1 O6 C11 115.39(14) yes . .
K1 O6 C12 116.61(17) yes . .
C11 O6 C12 111.1(2) yes . .
O1 C2 C3 108.7(2) yes . .
O2 C3 C2 108.5(3) yes . .
O2 C4 C5 108.1(3) yes . .
O3 C5 C4 108.7(3) yes . .
O3 C6 C7 108.1(2) yes . .
O4 C7 C6 107.7(2) yes . .
O4 C8 C9 107.7(2) yes . .
O5 C9 C8 108.4(2) yes . .
O5 C10 C11 108.6(2) yes . .
O6 C11 C10 108.9(2) yes . .
O1 C1 H1A 109.473 no . .
O1 C1 H1B 109.466 no . .
O1 C1 H1C 109.468 no . .
H1A C1 H1B 109.478 no . .
H1A C1 H1C 109.481 no . .
H1B C1 H1C 109.462 no . .
O1 C2 H2A 109.958 no . .
O1 C2 H2B 109.963 no . .
C3 C2 H2A 109.958 no . .
C3 C2 H2B 109.952 no . .
H2A C2 H2B 108.348 no . .
O2 C3 H3A 109.979 no . .
O2 C3 H3B 109.987 no . .
C2 C3 H3A 109.999 no . .
C2 C3 H3B 109.991 no . .
H3A C3 H3B 108.358 no . .
O2 C4 H4A 110.072 no . .
O2 C4 H4B 110.070 no . .
C5 C4 H4A 110.078 no . .
C5 C4 H4B 110.079 no . .
H4A C4 H4B 108.416 no . .
O3 C5 H5A 109.944 no . .
O3 C5 H5B 109.939 no . .
C4 C5 H5A 109.947 no . .
C4 C5 H5B 109.935 no . .
H5A C5 H5B 108.321 no . .
O3 C6 H6A 110.068 no . .
O3 C6 H6B 110.072 no . .
C7 C6 H6A 110.073 no . .
C7 C6 H6B 110.082 no . .
H6A C6 H6B 108.414 no . .
O4 C7 H7A 110.160 no . .
O4 C7 H7B 110.166 no . .
C6 C7 H7A 110.157 no . .
C6 C7 H7B 110.158 no . .
H7A C7 H7B 108.452 no . .
O4 C8 H8A 110.178 no . .
O4 C8 H8B 110.177 no . .
C9 C8 H8A 110.177 no . .
C9 C8 H8B 110.176 no . .
H8A C8 H8B 108.482 no . .
O5 C9 H9A 110.015 no . .
O5 C9 H9B 110.030 no . .
C8 C9 H9A 110.004 no . .
C8 C9 H9B 110.019 no . .
H9A C9 H9B 108.381 no . .
O5 C10 H10A 109.975 no . .
O5 C10 H10B 109.969 no . .
C11 C10 H10A 109.981 no . .
C11 C10 H10B 109.976 no . .
H10A C10 H10B 108.355 no . .
O6 C11 H11A 109.896 no . .
O6 C11 H11B 109.891 no . .
C10 C11 H11A 109.905 no . .
C10 C11 H11B 109.895 no . .
H11A C11 H11B 108.311 no . .
O6 C12 H12A 109.470 no . .
O6 C12 H12B 109.478 no . .
O6 C12 H12C 109.477 no . .
H12A C12 H12B 109.469 no . .
H12A C12 H12C 109.468 no . .
H12B C12 H12C 109.465 no . .

loop_
_geom_bond_atom_site_label_1
_geom_bond_atom_site_label_2
_geom_bond_distance
_geom_bond_publ_flag
_geom_bond_site_symmetry_2
K1 F1 2.886(8) yes .
K1 F2 3.029(10) yes .
K1 F11 3.031(11) yes .
K1 O1 2.8201(19) yes .
K1 O2 2.9100(19) yes .
K1 O3 2.8648(18) yes .
K1 O4 2.8322(17) yes .
K1 O5 2.8807(18) yes .
K1 O6 2.9069(19) yes .
P1 F1 1.548(10) yes .
P1 F2 1.588(11) yes 8_456
P1 F3 1.486(13) yes .
P1 F4 1.505(15) yes 8_456
P1 F5 1.560(3) yes .
P1 F6 1.556(3) yes .
P1 F11 1.497(11) yes .
P1 F12 1.496(15) yes .
P1 F13 1.543(9) yes .
P1 F14 1.446(17) yes .
O1 C1 1.420(4) yes .
O1 C2 1.425(4) yes .
O2 C3 1.422(4) yes .
O2 C4 1.424(4) yes .
O3 C5 1.422(4) yes .
O3 C6 1.425(3) yes .
O4 C7 1.416(4) yes .
O4 C8 1.423(3) yes .
O5 C9 1.423(3) yes .
O5 C10 1.419(3) yes .
O6 C11 1.416(3) yes .
O6 C12 1.424(4) yes .
C2 C3 1.494(5) yes .
C4 C5 1.493(4) yes .
C6 C7 1.497(4) yes .
C8 C9 1.496(4) yes .
C10 C11 1.497(4) yes .
C1 H1A 0.980 no .
C1 H1B 0.980 no .
C1 H1C 0.980 no .
C2 H2A 0.990 no .
C2 H2B 0.990 no .
C3 H3A 0.990 no .
C3 H3B 0.990 no .
C4 H4A 0.990 no .
C4 H4B 0.990 no .
C5 H5A 0.990 no .
C5 H5B 0.990 no .
C6 H6A 0.990 no .
C6 H6B 0.990 no .
C7 H7A 0.990 no .
C7 H7B 0.990 no .
C8 H8A 0.990 no .
C8 H8B 0.990 no .
C9 H9A 0.990 no .
C9 H9B 0.990 no .
C10 H10A 0.990 no .
C10 H10B 0.990 no .
C11 H11A 0.990 no .
C11 H11B 0.990 no .
C12 H12A 0.980 no .
C12 H12B 0.980 no .
C12 H12C 0.980 no .

loop_
_geom_contact_atom_site_label_1
_geom_contact_atom_site_label_2
_geom_contact_distance
_geom_contact_publ_flag
_geom_contact_site_symmetry_2
K1 F4 3.527(17) no .
K1 F14 3.226(18) no 8_556
F1 C12 3.591(12) no .
F4 O1 3.504(16) no .
F4 C1 3.385(16) no .
F12 C12 3.592(12) no .
F14 O1 3.409(18) no 8_456
F14 C1 3.127(18) no 8_456
O1 C12 3.273(4) no .
O6 C1 3.399(4) no .
C1 C12 3.471(5) no .
F3 C1 3.551(11) no 7_556
F3 C11 3.582(13) no 3_555
F4 C8 3.382(15) no 2_545
F5 C2 3.574(5) no 7_556
F6 C4 3.558(5) no 5_557
F12 C8 3.251(12) no 7_546
F12 C9 3.400(12) no 7_546
F13 C1 3.453(9) no 7_556
O3 C10 3.397(4) no 3_555
O4 C2 3.594(4) no 2_555
O5 C3 3.510(4) no 7_556
C1 F3 3.551(11) no 7_546
C1 F13 3.453(9) no 7_546
C2 F5 3.574(5) no 7_546
C2 O4 3.594(4) no 2_545
C3 O5 3.510(4) no 7_546
C4 F6 3.558(5) no 5_557
C8 F4 3.382(15) no 2_555
C8 F12 3.251(12) no 7_556
C9 F12 3.400(12) no 7_556
C10 O3 3.397(4) no 3_554
C11 F3 3.582(13) no 3_554
K1 H1A 3.5574 no .
K1 H3A 3.4771 no .
K1 H9B 3.5718 no .
F1 H3A 2.9079 no .
F1 H4B 3.4015 no .
F1 H12A 3.0036 no .
F2 H1A 3.4873 no .
F2 H9B 2.8986 no .
F2 H10A 3.0929 no .
F3 H7A 3.5730 no .
F4 H1A 3.4507 no .
F4 H1C 2.7847 no .
F4 H12A 3.0227 no 8_556
F5 H5B 3.5314 no 8_456
F5 H6A 2.9432 no 8_456
F5 H11A 2.8613 no .
F5 H12A 2.7601 no .
F11 H7A 3.5047 no .
F12 H3A 2.9377 no .
F12 H12A 2.8805 no .
F12 H12B 3.5920 no .
F13 H9B 2.8358 no 8_456
F14 H1A 2.9011 no 8_456
F14 H1C 2.7187 no 8_456
O1 H3A 2.5645 no .
O1 H3B 3.2303 no .
O1 H12B 2.5327 no .
O2 H2A 2.5597 no .
O2 H2B 3.2255 no .
O2 H5A 3.2138 no .
O2 H5B 2.4922 no .
O3 H4A 3.2203 no .
O3 H4B 2.5042 no .
O3 H7A 2.5413 no .
O3 H7B 3.2263 no .
O4 H6A 2.5280 no .
O4 H6B 3.2132 no .
O4 H9A 3.2134 no .
O4 H9B 2.4986 no .
O5 H8A 3.2233 no .
O5 H8B 2.5138 no .
O5 H11A 2.5169 no .
O5 H11B 3.2205 no .
O6 H1A 2.7244 no .
O6 H10A 2.5221 no .
O6 H10B 3.2218 no .
C1 H2A 2.5044 no .
C1 H2B 2.6416 no .
C1 H12B 2.7455 no .
C2 H1A 3.1981 no .
C2 H1B 2.5703 no .
C2 H1C 2.5521 no .
C2 H12B 3.5991 no .
C3 H4A 2.6278 no .
C3 H4B 2.5526 no .
C4 H3A 2.6498 no .
C4 H3B 2.5286 no .
C5 H6A 2.6209 no .
C5 H6B 2.5399 no .
C5 H12A 3.4562 no 8_556
C5 H12C 3.4729 no 8_556
C6 H5A 2.5774 no .
C6 H5B 2.5747 no .
C6 H11A 3.2797 no 8_556
C7 H8A 2.5761 no .
C7 H8B 2.5915 no .
C8 H7A 2.6352 no .
C8 H7B 2.5309 no .
C9 H10A 2.5828 no .
C9 H10B 2.5631 no .
C10 H9A 2.5418 no .
C10 H9B 2.6093 no .
C11 H5B 3.4064 no 8_456
C11 H6A 3.3124 no 8_456
C11 H12A 2.5934 no .
C11 H12B 3.1831 no .
C11 H12C 2.5019 no .
C12 H1A 3.0246 no .
C12 H1B 3.5700 no .
C12 H5B 2.9552 no 8_456
C12 H11A 2.5262 no .
C12 H11B 2.5761 no .
H1A H2A 3.4103 no .
H1A H2B 3.5185 no .
H1A H12B 2.5272 no .
H1A H12C 3.3861 no .
H1B H2A 2.7797 no .
H1B H2B 2.4738 no .
H1B H12B 2.7297 no .
H1C H2A 2.3054 no .
H1C H2B 2.9629 no .
H2A H3A 2.8586 no .
H2A H3B 2.3769 no .
H2B H3A 2.3772 no .
H2B H3B 2.3414 no .
H2B H12B 3.5714 no .
H3A H4A 3.0481 no .
H3A H4B 2.4508 no .
H3B H4A 2.4009 no .
H3B H4B 2.7440 no .
H4A H5A 2.2978 no .
H4A H5B 2.4259 no .
H4B H5A 2.4277 no .
H4B H5B 2.8532 no .
H5A H6A 2.9507 no .
H5A H6B 2.3587 no .
H5B H6A 2.4442 no .
H5B H6B 2.8215 no .
H5B H11A 2.8730 no 8_556
H5B H11B 3.2255 no 8_556
H5B H12A 2.4812 no 8_556
H5B H12C 2.5893 no 8_556
H6A H7A 2.8626 no .
H6A H7B 2.3972 no .
H6A H11A 2.4072 no 8_556
H6A H11B 3.4387 no 8_556
H6B H7A 2.3983 no .
H6B H7B 2.3373 no .
H6B H11A 3.4150 no 8_556
H7A H8A 2.9649 no .
H7A H8B 2.4793 no .
H7B H8A 2.3486 no .
H7B H8B 2.8277 no .
H8A H9A 2.3131 no .
H8A H9B 2.4211 no .
H8B H9A 2.4228 no .
H8B H9B 2.8587 no .
H9A H10A 2.8459 no .
H9A H10B 2.3480 no .
H9B H10A 2.4433 no .
H9B H10B 2.9197 no .
H10A H11A 2.8573 no .
H10A H11B 2.4160 no .
H10B H11A 2.4151 no .
H10B H11B 2.3100 no .
H11A H12A 2.3892 no .
H11A H12B 3.4455 no .
H11A H12C 2.7430 no .
H11B H12A 2.9594 no .
H11B H12B 3.4343 no .
H11B H12C 2.3429 no .
F1 H8A 3.3810 no 7_546
F1 H9A 3.3631 no 7_546
F2 H5A 3.4541 no 3_554
F2 H6B 2.7020 no 3_554
F3 H1B 2.6867 no 7_556
F3 H2B 2.8222 no 7_556
F3 H10B 3.5298 no 3_555
F3 H11B 2.7036 no 3_555
F4 H8A 2.5552 no 2_545
F4 H9A 3.1061 no 2_545
F5 H2A 3.3794 no 7_556
F5 H2B 2.8664 no 7_556
F6 H3B 3.0103 no 5_557
F6 H4A 2.7417 no 5_557
F6 H4B 3.5727 no 5_557
F6 H6A 3.5990 no 6_457
F6 H6B 2.9598 no 6_457
F6 H10B 2.8990 no 3_555
F6 H11B 3.2357 no 3_555
F11 H1B 3.5322 no 7_556
F11 H2B 2.9645 no 7_556
F11 H11B 3.4218 no 3_555
F12 H8A 2.6569 no 7_546
F12 H8B 3.3244 no 7_546
F12 H9A 2.7234 no 7_546
F13 H1B 2.7619 no 7_556
F13 H1C 3.3265 no 7_556
F13 H2A 3.3615 no 7_556
F13 H2B 3.0821 no 7_556
F13 H5A 2.9951 no 6_457
F13 H6B 2.8371 no 6_457
F13 H11B 3.2684 no 3_555
F14 H4A 3.2806 no 5_557
F14 H6B 3.2839 no 6_457
F14 H8A 3.4617 no 7_546
O1 H8B 2.9884 no 7_546
O2 H7B 2.9528 no 2_545
O2 H8A 3.5100 no 2_545
O3 H10A 2.7007 no 3_555
O3 H10B 3.1948 no 3_555
O4 H2A 2.6558 no 2_555
O5 H2B 3.0083 no 7_556
O5 H3A 3.1277 no 7_556
O5 H3B 3.2608 no 7_556
C1 H4A 3.5743 no 4_554
C1 H5A 3.2108 no 4_554
C1 H9B 3.3352 no 2_545
C1 H12C 3.2150 no 5_556
C2 H6A 3.4799 no 2_545
C2 H7B 3.4151 no 2_545
C2 H8A 3.3536 no 2_545
C2 H8B 3.0212 no 7_546
C3 H6A 3.4506 no 2_545
C3 H7B 3.2084 no 2_545
C3 H8B 3.3655 no 7_546
C3 H9A 3.2621 no 7_546
C3 H10B 3.3961 no 7_546
C4 H7B 3.4193 no 2_545
C4 H9A 3.3424 no 3_555
C4 H10B 3.3942 no 3_555
C5 H1C 3.3714 no 4_555
C5 H9A 3.5472 no 3_555
C5 H9B 3.3136 no 3_555
C5 H10A 3.0653 no 3_555
C5 H10B 3.4233 no 3_555
C6 H2A 3.5894 no 2_555
C6 H3B 3.2835 no 2_555
C6 H10A 2.9226 no 3_555
C7 H2A 3.0960 no 2_555
C7 H3B 3.4488 no 2_555
C7 H10A 3.3658 no 3_555
C7 H12B 3.4425 no 7_556
C8 H1C 3.5079 no 2_555
C8 H2A 2.8911 no 2_555
C8 H2B 3.3463 no 7_556
C8 H3A 3.2967 no 7_556
C8 H12A 3.3698 no 7_556
C8 H12B 3.0743 no 7_556
C9 H1C 3.1012 no 2_555
C9 H2A 3.3527 no 2_555
C9 H2B 3.5568 no 7_556
C9 H3A 3.0062 no 7_556
C9 H5A 3.0469 no 3_554
C10 H3B 3.3082 no 7_556
C10 H4B 3.3918 no 3_554
C10 H5A 3.2442 no 3_554
C10 H6B 3.4680 no 3_554
C10 H7A 3.4883 no 3_554
C11 H3B 3.5737 no 7_556
C11 H7A 3.4682 no 3_554
C12 H7A 3.5682 no 7_546
C12 H7B 3.3934 no 7_546
C12 H8A 3.2214 no 7_546
C12 H8B 3.1986 no 7_546
H1A H4A 3.3160 no 4_554
H1A H5A 3.4803 no 4_554
H1A H5B 3.5828 no 4_554
H1A H12C 2.7434 no 5_556
H1B F3 2.6867 no 7_546
H1B F11 3.5322 no 7_546
H1B F13 2.7619 no 7_546
H1B H5A 3.0168 no 4_554
H1B H5B 3.3697 no 4_554
H1B H8B 3.3573 no 7_546
H1B H9B 3.4199 no 2_545
H1B H11B 2.8819 no 5_556
H1B H12C 2.8209 no 5_556
H1C F13 3.3265 no 7_546
H1C C5 3.3714 no 4_554
H1C C8 3.5079 no 2_545
H1C C9 3.1012 no 2_545
H1C H4A 3.0158 no 4_554
H1C H5A 2.6665 no 4_554
H1C H5B 3.4832 no 4_554
H1C H8A 3.0532 no 2_545
H1C H9A 3.0447 no 2_545
H1C H9B 2.4874 no 2_545
H2A F5 3.3794 no 7_546
H2A F13 3.3615 no 7_546
H2A O4 2.6558 no 2_545
H2A C6 3.5894 no 2_545
H2A C7 3.0960 no 2_545
H2A C8 2.8911 no 2_545
H2A C9 3.3527 no 2_545
H2A H6A 3.0688 no 2_545
H2A H7B 2.7462 no 2_545
H2A H8A 2.4563 no 2_545
H2A H9B 2.8663 no 2_545
H2B F3 2.8222 no 7_546
H2B F5 2.8664 no 7_546
H2B F11 2.9645 no 7_546
H2B F13 3.0821 no 7_546
H2B O5 3.0083 no 7_546
H2B C8 3.3463 no 7_546
H2B C9 3.5568 no 7_546
H2B H6A 3.4097 no 2_545
H2B H8B 2.4963 no 7_546
H2B H11A 3.3746 no 7_546
H3A O5 3.1277 no 7_546
H3A C8 3.2967 no 7_546
H3A C9 3.0062 no 7_546
H3A H8A 3.5758 no 7_546
H3A H8B 2.8147 no 7_546
H3A H9A 2.4180 no 7_546
H3A H10B 3.1004 no 7_546
H3B F6 3.0103 no 5_557
H3B O5 3.2608 no 7_546
H3B C6 3.2835 no 2_545
H3B C7 3.4488 no 2_545
H3B C10 3.3082 no 7_546
H3B C11 3.5737 no 7_546
H3B H6A 2.6951 no 2_545
H3B H6B 3.3280 no 2_545
H3B H7B 2.8683 no 2_545
H3B H9A 3.3489 no 7_546
H3B H10B 2.7880 no 7_546
H3B H11A 2.9988 no 7_546
H4A F6 2.7417 no 5_557
H4A F14 3.2806 no 5_557
H4A C1 3.5743 no 4_555
H4A H1A 3.3160 no 4_555
H4A H1C 3.0158 no 4_555
H4A H7B 2.9823 no 2_545
H4A H9A 3.1360 no 3_555
H4B F6 3.5727 no 5_557
H4B C10 3.3918 no 3_555
H4B H9A 2.9384 no 3_555
H4B H10A 3.3202 no 3_555
H4B H10B 2.6321 no 3_555
H5A F2 3.4541 no 3_555
H5A F13 2.9951 no 6_557
H5A C1 3.2108 no 4_555
H5A C9 3.0469 no 3_555
H5A C10 3.2442 no 3_555
H5A H1A 3.4803 no 4_555
H5A H1B 3.0168 no 4_555
H5A H1C 2.6665 no 4_555
H5A H9A 2.9154 no 3_555
H5A H9B 2.3906 no 3_555
H5A H10A 2.6020 no 3_555
H5A H10B 3.1711 no 3_555
H5B H1A 3.5828 no 4_555
H5B H1B 3.3697 no 4_555
H5B H1C 3.4832 no 4_555
H5B H7B 3.5968 no 2_545
H6A F6 3.5990 no 6_557
H6A C2 3.4799 no 2_555
H6A C3 3.4506 no 2_555
H6A H2A 3.0688 no 2_555
H6A H2B 3.4097 no 2_555
H6A H3B 2.6951 no 2_555
H6B F2 2.7020 no 3_555
H6B F6 2.9598 no 6_557
H6B F13 2.8371 no 6_557
H6B F14 3.2839 no 6_557
H6B C10 3.4680 no 3_555
H6B H3B 3.3280 no 2_555
H6B H10A 2.4844 no 3_555
H7A C10 3.4883 no 3_555
H7A C11 3.4682 no 3_555
H7A C12 3.5682 no 7_556
H7A H10A 2.8544 no 3_555
H7A H11B 2.9447 no 3_555
H7A H12B 2.9835 no 7_556
H7A H12C 3.4144 no 7_556
H7B O2 2.9528 no 2_555
H7B C2 3.4151 no 2_555
H7B C3 3.2084 no 2_555
H7B C4 3.4193 no 2_555
H7B C12 3.3934 no 7_556
H7B H2A 2.7462 no 2_555
H7B H3B 2.8683 no 2_555
H7B H4A 2.9823 no 2_555
H7B H5B 3.5968 no 2_555
H7B H12A 3.2404 no 7_556
H7B H12B 3.1769 no 7_556
H7B H12C 3.1917 no 7_556
H8A F1 3.3810 no 7_556
H8A F4 2.5552 no 2_555
H8A F12 2.6569 no 7_556
H8A F14 3.4617 no 7_556
H8A O2 3.5100 no 2_555
H8A C2 3.3536 no 2_555
H8A C12 3.2214 no 7_556
H8A H1C 3.0532 no 2_555
H8A H2A 2.4563 no 2_555
H8A H3A 3.5758 no 7_556
H8A H12A 2.7082 no 7_556
H8A H12B 2.8839 no 7_556
H8B F12 3.3244 no 7_556
H8B O1 2.9884 no 7_556
H8B C2 3.0212 no 7_556
H8B C3 3.3655 no 7_556
H8B C12 3.1986 no 7_556
H8B H1B 3.3573 no 7_556
H8B H2B 2.4963 no 7_556
H8B H3A 2.8147 no 7_556
H8B H12A 3.1394 no 7_556
H8B H12B 2.4302 no 7_556
H9A F1 3.3631 no 7_556
H9A F4 3.1061 no 2_555
H9A F12 2.7234 no 7_556
H9A C3 3.2621 no 7_556
H9A C4 3.3424 no 3_554
H9A C5 3.5472 no 3_554
H9A H1C 3.0447 no 2_555
H9A H3A 2.4180 no 7_556
H9A H3B 3.3489 no 7_556
H9A H4A 3.1360 no 3_554
H9A H4B 2.9384 no 3_554
H9A H5A 2.9154 no 3_554
H9B C1 3.3352 no 2_555
H9B C5 3.3136 no 3_554
H9B H1B 3.4199 no 2_555
H9B H1C 2.4874 no 2_555
H9B H2A 2.8663 no 2_555
H9B H5A 2.3906 no 3_554
H10A O3 2.7007 no 3_554
H10A C5 3.0653 no 3_554
H10A C6 2.9226 no 3_554
H10A C7 3.3658 no 3_554
H10A H4B 3.3202 no 3_554
H10A H5A 2.6020 no 3_554
H10A H6B 2.4844 no 3_554
H10A H7A 2.8544 no 3_554
H10B F3 3.5298 no 3_554
H10B F6 2.8990 no 3_554
H10B O3 3.1948 no 3_554
H10B C3 3.3961 no 7_556
H10B C4 3.3942 no 3_554
H10B C5 3.4233 no 3_554
H10B H3A 3.1004 no 7_556
H10B H3B 2.7880 no 7_556
H10B H4B 2.6321 no 3_554
H10B H5A 3.1711 no 3_554
H11A H2B 3.3746 no 7_556
H11A H3B 2.9988 no 7_556
H11B F3 2.7036 no 3_554
H11B F6 3.2357 no 3_554
H11B F11 3.4218 no 3_554
H11B F13 3.2684 no 3_554
H11B H1B 2.8819 no 5_556
H11B H7A 2.9447 no 3_554
H12A C8 3.3698 no 7_546
H12A H7B 3.2404 no 7_546
H12A H8A 2.7082 no 7_546
H12A H8B 3.1394 no 7_546
H12B C7 3.4425 no 7_546
H12B C8 3.0743 no 7_546
H12B H7A 2.9835 no 7_546
H12B H7B 3.1769 no 7_546
H12B H8A 2.8839 no 7_546
H12B H8B 2.4302 no 7_546
H12B H12C 3.4858 no 5_556
H12C C1 3.2150 no 5_556
H12C H1A 2.7434 no 5_556
H12C H1B 2.8209 no 5_556
H12C H7A 3.4144 no 7_546
H12C H7B 3.1917 no 7_546
H12C H12B 3.4858 no 5_556
H12C H12C 3.3749 no 5_556

loop_
_geom_torsion_atom_site_label_1
_geom_torsion_atom_site_label_2
_geom_torsion_atom_site_label_3
_geom_torsion_atom_site_label_4
_geom_torsion
_geom_torsion_publ_flag
_geom_torsion_site_symmetry_1
_geom_torsion_site_symmetry_3
_geom_torsion_site_symmetry_4
F1 K1 F11 P1 -12.5(7) no . . .
F11 K1 F1 P1 14.0(8) no . . .
F1 K1 O1 C1 138.6(3) no . . .
F1 K1 O1 C2 -77.3(3) no . . .
O1 K1 F1 P1 -159.5(9) no . . .
F1 K1 O2 C3 53.2(3) no . . .
F1 K1 O2 C4 -69.2(3) no . . .
O2 K1 F1 P1 142.2(9) no . . .
F1 K1 O3 C5 96.0(4) no . . .
F1 K1 O3 C6 -132.8(4) no . . .
O3 K1 F1 P1 82.6(9) no . . .
F1 K1 O4 C7 62.0(3) no . . .
F1 K1 O4 C8 -77.5(3) no . . .
O4 K1 F1 P1 26.6(9) no . . .
F1 K1 O5 C9 135.8(3) no . . .
F1 K1 O5 C10 -101.0(3) no . . .
O5 K1 F1 P1 -32.6(9) no . . .
F1 K1 O6 C11 93.1(4) no . . .
F1 K1 O6 C12 -39.9(4) no . . .
O6 K1 F1 P1 -89.9(9) no . . .
F2 K1 F11 P1 131.0(10) no . . .
F11 K1 F2 P1 142.7(9) no . . 8_556
F2 K1 O1 C1 -25.8(2) no . . .
F2 K1 O1 C2 118.3(2) no . . .
O1 K1 F2 P1 -76.8(10) no . . 8_556
F2 K1 O2 C3 -113.0(3) no . . .
F2 K1 O2 C4 124.6(3) no . . .
O2 K1 F2 P1 -21.2(11) no . . 8_556
F2 K1 O3 C5 -86.2(4) no . . .
F2 K1 O3 C6 45.0(4) no . . .
O3 K1 F2 P1 41.9(11) no . . 8_556
F2 K1 O4 C7 -133.2(3) no . . .
F2 K1 O4 C8 87.4(3) no . . .
O4 K1 F2 P1 94.1(10) no . . 8_556
F2 K1 O5 C9 -58.6(3) no . . .
F2 K1 O5 C10 64.7(3) no . . .
O5 K1 F2 P1 154.6(11) no . . 8_556
F2 K1 O6 C11 -86.9(4) no . . .
F2 K1 O6 C12 140.1(4) no . . .
O6 K1 F2 P1 -146.0(10) no . . 8_556
F11 K1 O1 C1 135.4(3) no . . .
F11 K1 O1 C2 -80.6(3) no . . .
O1 K1 F11 P1 -5.5(11) no . . .
F11 K1 O2 C3 74.6(3) no . . .
F11 K1 O2 C4 -47.8(3) no . . .
O2 K1 F11 P1 -64.6(10) no . . .
F11 K1 O3 C5 121.9(4) no . . .
F11 K1 O3 C6 -106.9(4) no . . .
O3 K1 F11 P1 -120.6(11) no . . .
F11 K1 O4 C7 67.8(3) no . . .
F11 K1 O4 C8 -71.6(3) no . . .
O4 K1 F11 P1 179.8(11) no . . .
F11 K1 O5 C9 115.7(3) no . . .
F11 K1 O5 C10 -121.1(3) no . . .
O5 K1 F11 P1 118.9(10) no . . .
F11 K1 O6 C11 66.6(4) no . . .
F11 K1 O6 C12 -66.4(4) no . . .
O6 K1 F11 P1 59.9(10) no . . .
O1 K1 O2 C3 -36.72(9) no . . .
O1 K1 O2 C4 -159.12(13) no . . .
O2 K1 O1 C1 -138.02(14) no . . .
O2 K1 O1 C2 6.06(10) no . . .
O1 K1 O3 C5 12.06(12) no . . .
O1 K1 O3 C6 143.26(9) no . . .
O3 K1 O1 C1 -136.37(11) no . . .
O3 K1 O1 C2 7.72(14) no . . .
O1 K1 O5 C9 -136.65(9) no . . .
O1 K1 O5 C10 -13.42(13) no . . .
O5 K1 O1 C1 47.06(14) no . . .
O5 K1 O1 C2 -168.85(10) no . . .
O1 K1 O6 C11 -177.03(12) no . . .
O1 K1 O6 C12 49.92(10) no . . .
O6 K1 O1 C1 59.34(11) no . . .
O6 K1 O1 C2 -156.57(13) no . . .
O2 K1 O3 C5 13.70(9) no . . .
O2 K1 O3 C6 144.89(12) no . . .
O3 K1 O2 C3 144.99(12) no . . .
O3 K1 O2 C4 22.58(9) no . . .
O2 K1 O4 C7 -27.62(12) no . . .
O2 K1 O4 C8 -167.05(9) no . . .
O4 K1 O2 C3 158.15(9) no . . .
O4 K1 O2 C4 35.75(12) no . . .
O2 K1 O6 C11 165.02(9) no . . .
O2 K1 O6 C12 31.97(13) no . . .
O6 K1 O2 C3 -16.88(12) no . . .
O6 K1 O2 C4 -139.28(9) no . . .
O3 K1 O4 C7 -14.31(9) no . . .
O3 K1 O4 C8 -153.74(12) no . . .
O4 K1 O3 C5 -152.49(12) no . . .
O4 K1 O3 C6 -21.29(8) no . . .
O3 K1 O5 C9 46.71(11) no . . .
O3 K1 O5 C10 169.94(8) no . . .
O5 K1 O3 C5 -170.96(9) no . . .
O5 K1 O3 C6 -39.77(11) no . . .
O4 K1 O5 C9 28.44(8) no . . .
O4 K1 O5 C10 151.66(11) no . . .
O5 K1 O4 C7 146.27(12) no . . .
O5 K1 O4 C8 6.84(9) no . . .
O4 K1 O6 C11 -9.93(13) no . . .
O4 K1 O6 C12 -142.98(9) no . . .
O6 K1 O4 C7 147.74(9) no . . .
O6 K1 O4 C8 8.31(12) no . . .
O5 K1 O6 C11 -8.45(9) no . . .
O5 K1 O6 C12 -141.50(12) no . . .
O6 K1 O5 C9 -150.06(11) no . . .
O6 K1 O5 C10 -26.83(8) no . . .
F3 P1 F1 K1 -31.2(10) no . . .
F4 P1 F1 K1 143.4(11) no 8_456 . .
F5 P1 F1 K1 62.5(8) no . . .
F6 P1 F1 K1 -114.0(8) no . . .
F1 P1 F11 K1 13.0(7) no . . .
F11 P1 F1 K1 -16.0(9) no . . .
F12 P1 F1 K1 159.8(16) no . . .
F13 P1 F1 K1 -23.7(14) no . . .
F14 P1 F1 K1 162.5(12) no . . .
F3 P1 F2 K1 134.2(9) no . 8_456 8_456
F4 P1 F2 K1 -40.4(11) no 8_456 8_456 8_456
F5 P1 F2 K1 40.9(8) no . 8_456 8_456
F6 P1 F2 K1 -142.8(8) no . 8_456 8_456
F2 P1 F11 K1 -158.1(6) no 8_456 . .
F11 P1 F2 K1 113.1(12) no . 8_456 8_456
F12 P1 F2 K1 -51.7(12) no . 8_456 8_456
F13 P1 F2 K1 130.9(11) no . 8_456 8_456
F14 P1 F2 K1 -64.1(15) no . 8_456 8_456
F3 P1 F11 K1 171.2(16) no . . .
F4 P1 F11 K1 -15.7(17) no 8_456 . .
F5 P1 F11 K1 -83.7(9) no . . .
F6 P1 F11 K1 99.5(9) no . . .
F12 P1 F11 K1 10.7(10) no . . .
F13 P1 F11 K1 -171.4(10) no . . .
K1 O1 C2 C3 24.1(3) no . . .
C1 O1 C2 C3 170.4(2) no . . .
K1 O2 C3 C2 67.57(18) no . . .
K1 O2 C4 C5 -56.4(2) no . . .
C3 O2 C4 C5 -174.70(19) no . . .
C4 O2 C3 C2 -171.43(19) no . . .
K1 O3 C5 C4 -47.7(2) no . . .
K1 O3 C6 C7 53.3(2) no . . .
C5 O3 C6 C7 -174.33(17) no . . .
C6 O3 C5 C4 -179.81(17) no . . .
K1 O4 C7 C6 46.1(3) no . . .
K1 O4 C8 C9 -39.6(2) no . . .
C7 O4 C8 C9 178.91(18) no . . .
C8 O4 C7 C6 -172.68(17) no . . .
K1 O5 C9 C8 -62.36(17) no . . .
K1 O5 C10 C11 60.4(2) no . . .
C9 O5 C10 C11 -178.63(17) no . . .
C10 O5 C9 C8 175.28(17) no . . .
K1 O6 C11 C10 41.0(2) no . . .
C12 O6 C11 C10 176.59(19) no . . .
O1 C2 C3 O2 -62.8(3) no . . .
O2 C4 C5 O3 71.4(3) no . . .
O3 C6 C7 O4 -65.3(3) no . . .
O4 C8 C9 O5 69.7(3) no . . .
O5 C10 C11 O6 -69.2(3) no . . .
